data_4515055
loop_
_publ_author_name
'Ibrahim, Hamada Mohamed'
'Behbehani, Haider'
'Mostafa, Noha S.'

_publ_section_title
;
 Scalable Sonochemical Synthetic Strategy for
 Pyrazolo[1,5-<i>a</i>]pyridine Derivatives: First Catalyst-Free Concerted
 [3 + 2] Cycloaddition of Alkyne and Alkene Derivatives to
 2-Imino-1<i>H</i>-pyridin-1-amines.
;
_journal_issue 4
_journal_name_full 'ACS omega'
_journal_page_first 7182
_journal_page_last 7193
_journal_paper_doi 10.1021/acsomega.9b00562
_journal_volume 4
_journal_year 2019
_chemical_formula_moiety 'C20 H17 Cl N4 O4'
_chemical_formula_sum 'C20 H17 Cl N4 O4'
_chemical_formula_weight 412.83
_space_group_IT_number 2
_space_group_name_Hall '-P 1'
_space_group_name_H-M_alt 'P -1'
_symmetry_cell_setting triclinic
_symmetry_Int_Tables_number 2
_symmetry_space_group_name_Hall '-P 1'
_symmetry_space_group_name_H-M 'P -1'
_atom_sites_solution_hydrogens geom
_atom_sites_solution_primary direct
_atom_sites_solution_secondary difmap
_cell_angle_alpha 66.725(5)
_cell_angle_beta 83.623(6)
_cell_angle_gamma 82.812(6)
_cell_formula_units_Z 4
_cell_length_a 7.1549(12)
_cell_length_b 15.769(3)
_cell_length_c 19.040(4)
_cell_measurement_reflns_used 7590
_cell_measurement_temperature 293
_cell_measurement_theta_max 25.40
_cell_measurement_theta_min 3.03
_cell_volume 1953.4(6)
_computing_cell_refinement 'CrystalClear-SM Expert 2.0 r4'
_computing_data_collection 'CrystalClear-SM Expert 2.0 r4 (Rigaku, 2009)'
_computing_data_reduction 'CrystalClear-SM Expert 2.0 r4'
_computing_molecular_graphics 'CrystalStructure 4.0'
_computing_publication_material 'CrystalStructure 4.0 (Rigaku, 2010)'
_computing_structure_refinement 'SHELXL97 (Sheldrick, 2008)'
_computing_structure_solution 'Il Milione (Burla, et al., 2007)'
_diffrn_ambient_temperature 293
_diffrn_detector_area_resol_mean 10.000
_diffrn_measured_fraction_theta_full 0.981
_diffrn_measured_fraction_theta_max 0.981
_diffrn_measurement_device_type 'Rigaku R-AXIS RAPID'
_diffrn_measurement_method \w
_diffrn_radiation_type 'Mo K\a'
_diffrn_radiation_wavelength 0.71075
_diffrn_reflns_av_R_equivalents 0.0762
_diffrn_reflns_limit_h_max 8
_diffrn_reflns_limit_h_min -8
_diffrn_reflns_limit_k_max 18
_diffrn_reflns_limit_k_min -18
_diffrn_reflns_limit_l_max 22
_diffrn_reflns_limit_l_min -22
_diffrn_reflns_number 15634
_diffrn_reflns_theta_full 25.35
_diffrn_reflns_theta_max 25.35
_diffrn_standards_number 0
_exptl_absorpt_coefficient_mu 0.230
_exptl_absorpt_correction_T_max 0.977
_exptl_absorpt_correction_T_min 0.464
_exptl_absorpt_correction_type multi-scan
_exptl_absorpt_process_details 'ABSCOR (Rigaku, 1995)'
_exptl_crystal_colour Yellow
_exptl_crystal_density_diffrn 1.404
_exptl_crystal_density_method 'not measured'
_exptl_crystal_description Block
_exptl_crystal_F_000 856.00
_exptl_crystal_size_max 0.300
_exptl_crystal_size_mid 0.200
_exptl_crystal_size_min 0.100
_refine_diff_density_max 1.250
_refine_diff_density_min -0.360
_refine_ls_extinction_method none
_refine_ls_goodness_of_fit_ref 0.992
_refine_ls_hydrogen_treatment constr
_refine_ls_number_parameters 527
_refine_ls_number_reflns 7029
_refine_ls_number_restraints 0
_refine_ls_R_factor_gt 0.0927
_refine_ls_shift/su_max 0.001
_refine_ls_structure_factor_coef Fsqd
_refine_ls_weighting_details 'w = 1/[\s^2^(Fo^2^)+(0.1544P)^2^+0.0000P] where P=(Fo^2^+2Fc^2^)/3'
_refine_ls_weighting_scheme calc
_refine_ls_wR_factor_ref 0.2481
_reflns_number_gt 4332
_reflns_number_total 7029
_reflns_threshold_expression F^2^>2.0\s(F^2^)
_cod_data_source_file ao9b00562_si_004.cif
_cod_data_source_block User-defined
_cod_original_cell_volume 1953.3(6)
_cod_database_code 4515055

loop_
_symmetry_equiv_pos_site_id
_symmetry_equiv_pos_as_xyz
1 +X,+Y,+Z
2 -X,-Y,-Z

loop_
_atom_site_label
_atom_site_type_symbol
_atom_site_fract_x
_atom_site_fract_y
_atom_site_fract_z
_atom_site_U_iso_or_equiv
_atom_site_adp_type
_atom_site_occupancy
_atom_site_symmetry_multiplicity
_atom_site_calc_flag
_atom_site_refinement_flags
Cl1 Cl 0.53965(18) 0.03622(8) 0.06737(6) 0.0668(4) Uani 1.0 2 d .
Cl2 Cl 0.04176(17) -0.05331(7) 0.14266(8) 0.0734(4) Uani 1.0 2 d .
O1 O 1.0339(4) 0.2644(3) 0.34779(17) 0.0642(9) Uani 1.0 2 d .
O2 O 1.0134(4) 0.3301(2) 0.43361(16) 0.0579(8) Uani 1.0 2 d .
O3 O 0.6494(6) 0.3260(4) 0.5864(4) 0.128(2) Uani 1.0 2 d .
O4 O 0.9100(5) 0.2320(2) 0.59810(16) 0.0598(8) Uani 1.0 2 d .
O5 O 0.5304(4) 0.37804(19) 0.22777(18) 0.0619(8) Uani 1.0 2 d .
O6 O 0.5075(4) 0.50734(18) 0.25138(16) 0.0539(7) Uani 1.0 2 d .
O7 O 0.1378(5) 0.7142(3) 0.1911(3) 0.0837(12) Uani 1.0 2 d .
O8 O 0.4203(4) 0.69121(17) 0.13591(17) 0.0545(8) Uani 1.0 2 d .
N1 N 0.5360(5) 0.1894(3) 0.53445(17) 0.0452(8) Uani 1.0 2 d .
N2 N 0.5246(4) 0.1610(2) 0.47527(17) 0.0404(7) Uani 1.0 2 d .
N3 N 0.2439(5) 0.1001(3) 0.53018(18) 0.0514(9) Uani 1.0 2 d .
N4 N 0.0965(5) 0.0068(3) 0.4102(2) 0.0621(10) Uani 1.0 2 d .
N5 N 0.0380(4) 0.59785(19) 0.12063(17) 0.0411(7) Uani 1.0 2 d .
N6 N 0.0236(4) 0.51202(18) 0.11969(16) 0.0366(7) Uani 1.0 2 d .
N7 N -0.2556(4) 0.5650(2) 0.06105(18) 0.0468(8) Uani 1.0 2 d .
N8 N -0.4052(5) 0.3851(3) 0.0294(2) 0.0568(9) Uani 1.0 2 d .
C1 C 0.5337(5) 0.0584(3) 0.1495(2) 0.0437(9) Uani 1.0 2 d .
C2 C 0.5537(5) 0.1470(3) 0.1429(2) 0.0410(9) Uani 1.0 2 d .
C3 C 0.5525(5) 0.1647(3) 0.2085(2) 0.0397(8) Uani 1.0 2 d .
C4 C 0.5271(5) 0.0949(3) 0.2812(2) 0.0370(8) Uani 1.0 2 d .
C5 C 0.5043(6) 0.0057(3) 0.2865(3) 0.0472(9) Uani 1.0 2 d .
C6 C 0.5098(6) -0.0123(3) 0.2205(3) 0.0468(9) Uani 1.0 2 d .
C7 C 0.5293(5) 0.1166(3) 0.3496(2) 0.0372(8) Uani 1.0 2 d .
C8 C 0.6710(5) 0.1642(3) 0.3552(2) 0.0410(9) Uani 1.0 2 d .
C9 C 0.6722(5) 0.1863(3) 0.4194(2) 0.0388(8) Uani 1.0 2 d .
C10 C 0.7855(5) 0.2323(3) 0.4455(2) 0.0415(9) Uani 1.0 2 d .
C11 C 0.6944(6) 0.2312(3) 0.5153(2) 0.0444(9) Uani 1.0 2 d .
C12 C 0.3768(5) 0.1157(3) 0.4724(2) 0.0391(8) Uani 1.0 2 d .
C13 C 0.3815(5) 0.0907(3) 0.4100(2) 0.0397(8) Uani 1.0 2 d .
C14 C 0.9563(6) 0.2756(3) 0.4033(3) 0.0458(9) Uani 1.0 2 d .
C15 C 1.1816(7) 0.3770(4) 0.3977(3) 0.0687(13) Uani 1.0 2 d .
C16 C 1.2229(9) 0.4292(5) 0.4430(4) 0.105(3) Uani 1.0 2 d .
C17 C 0.7476(6) 0.2698(3) 0.5695(3) 0.0578(11) Uani 1.0 2 d .
C18 C 0.9690(8) 0.2638(4) 0.6542(3) 0.0816(16) Uani 1.0 2 d .
C19 C 1.1617(7) 0.2208(5) 0.6736(3) 0.0825(16) Uani 1.0 2 d .
C20 C 0.2253(5) 0.0443(3) 0.4071(2) 0.0433(9) Uani 1.0 2 d .
C21 C 0.0332(5) 0.0596(3) 0.1372(3) 0.0472(10) Uani 1.0 2 d .
C22 C 0.0525(5) 0.0753(3) 0.2025(3) 0.0484(10) Uani 1.0 2 d .
C23 C 0.0500(5) 0.1651(3) 0.1976(2) 0.0418(9) Uani 1.0 2 d .
C24 C 0.0242(5) 0.2398(3) 0.1285(2) 0.0378(8) Uani 1.0 2 d .
C25 C 0.0014(5) 0.2228(3) 0.0640(3) 0.0442(9) Uani 1.0 2 d .
C26 C 0.0071(6) 0.1324(3) 0.0689(3) 0.0500(10) Uani 1.0 2 d .
C27 C 0.0258(5) 0.3357(3) 0.12498(19) 0.0369(8) Uani 1.0 2 d .
C28 C 0.1675(5) 0.3563(3) 0.1572(2) 0.0385(8) Uani 1.0 2 d .
C29 C 0.1694(5) 0.4469(3) 0.15393(19) 0.0379(8) Uani 1.0 2 d .
C30 C 0.2845(5) 0.4951(3) 0.1768(2) 0.0386(8) Uani 1.0 2 d .
C31 C 0.1950(5) 0.5859(3) 0.1553(2) 0.0393(8) Uani 1.0 2 d .
C32 C -0.1234(5) 0.4956(3) 0.08831(19) 0.0376(8) Uani 1.0 2 d .
C33 C -0.1198(5) 0.4062(3) 0.08951(19) 0.0356(8) Uani 1.0 2 d .
C34 C 0.4520(5) 0.4534(3) 0.2198(2) 0.0417(9) Uani 1.0 2 d .
C35 C 0.6728(6) 0.4723(4) 0.2956(3) 0.0655(12) Uani 1.0 2 d .
C36 C 0.7186(8) 0.5461(5) 0.3191(4) 0.098(2) Uani 1.0 2 d .
C37 C 0.2484(6) 0.6700(3) 0.1639(3) 0.0457(9) Uani 1.0 2 d .
C38 C 0.4815(7) 0.7708(3) 0.1443(4) 0.0695(14) Uani 1.0 2 d .
C39 C 0.6772(7) 0.7820(4) 0.1122(4) 0.0798(16) Uani 1.0 2 d .
C40 C -0.2750(5) 0.3903(3) 0.0570(2) 0.0416(9) Uani 1.0 2 d .
H2 H 0.5680 0.1944 0.0948 0.0491 Uiso 1.0 2 calc R
H3A H 0.2543 0.1183 0.5665 0.0616 Uiso 1.0 2 calc R
H3B H 0.1478 0.0718 0.5311 0.0616 Uiso 1.0 2 calc R
H3 H 0.5687 0.2242 0.2042 0.0476 Uiso 1.0 2 calc R
H5 H 0.4855 -0.0417 0.3343 0.0566 Uiso 1.0 2 calc R
H6 H 0.4972 -0.0719 0.2241 0.0561 Uiso 1.0 2 calc R
H7A H -0.2463 0.6175 0.0637 0.0561 Uiso 1.0 2 calc R
H7B H -0.3506 0.5574 0.0408 0.0561 Uiso 1.0 2 calc R
H8 H 0.7664 0.1819 0.3163 0.0492 Uiso 1.0 2 calc R
H15A H 1.1607 0.4190 0.3453 0.0824 Uiso 1.0 2 calc R
H15B H 1.2869 0.3322 0.3969 0.0824 Uiso 1.0 2 calc R
H16A H 1.2288 0.3882 0.4959 0.1259 Uiso 1.0 2 calc R
H16B H 1.1250 0.4783 0.4382 0.1259 Uiso 1.0 2 calc R
H16C H 1.3419 0.4550 0.4242 0.1259 Uiso 1.0 2 calc R
H18A H 0.8834 0.2457 0.6998 0.0980 Uiso 1.0 2 calc R
H18B H 0.9680 0.3308 0.6327 0.0980 Uiso 1.0 2 calc R
H19A H 1.2450 0.2388 0.6280 0.0990 Uiso 1.0 2 calc R
H19B H 1.1608 0.1546 0.6955 0.0990 Uiso 1.0 2 calc R
H19C H 1.2048 0.2412 0.7099 0.0990 Uiso 1.0 2 calc R
H22 H 0.0670 0.0257 0.2493 0.0580 Uiso 1.0 2 calc R
H23 H 0.0658 0.1758 0.2412 0.0501 Uiso 1.0 2 calc R
H25 H -0.0178 0.2720 0.0174 0.0530 Uiso 1.0 2 calc R
H26 H -0.0070 0.1213 0.0254 0.0600 Uiso 1.0 2 calc R
H28 H 0.2616 0.3106 0.1810 0.0462 Uiso 1.0 2 calc R
H35A H 0.7783 0.4568 0.2649 0.0785 Uiso 1.0 2 calc R
H35B H 0.6472 0.4169 0.3405 0.0785 Uiso 1.0 2 calc R
H36A H 0.6105 0.5637 0.3466 0.1172 Uiso 1.0 2 calc R
H36B H 0.7522 0.5989 0.2743 0.1172 Uiso 1.0 2 calc R
H36C H 0.8226 0.5234 0.3514 0.1172 Uiso 1.0 2 calc R
H38A H 0.4737 0.7613 0.1980 0.0834 Uiso 1.0 2 calc R
H38B H 0.4009 0.8260 0.1174 0.0834 Uiso 1.0 2 calc R
H39A H 0.6841 0.7903 0.0593 0.0957 Uiso 1.0 2 calc R
H39B H 0.7565 0.7278 0.1401 0.0957 Uiso 1.0 2 calc R
H39C H 0.7191 0.8353 0.1163 0.0957 Uiso 1.0 2 calc R

loop_
_atom_site_aniso_label
_atom_site_aniso_U_11
_atom_site_aniso_U_22
_atom_site_aniso_U_33
_atom_site_aniso_U_12
_atom_site_aniso_U_13
_atom_site_aniso_U_23
Cl1 0.0854(9) 0.0743(8) 0.0562(7) -0.0057(6) -0.0095(6) -0.0408(6)
Cl2 0.0756(8) 0.0421(6) 0.1075(10) -0.0056(5) -0.0013(7) -0.0353(7)
O1 0.0528(17) 0.086(3) 0.0641(19) -0.0209(16) 0.0134(15) -0.0408(18)
O2 0.0561(17) 0.0677(19) 0.0570(17) -0.0288(15) 0.0039(14) -0.0269(15)
O3 0.089(3) 0.173(5) 0.197(6) 0.046(3) -0.055(4) -0.158(5)
O4 0.0615(18) 0.075(2) 0.0577(17) 0.0009(15) -0.0153(15) -0.0403(16)
O5 0.0531(17) 0.0562(18) 0.084(3) 0.0097(14) -0.0250(16) -0.0337(17)
O6 0.0558(16) 0.0487(16) 0.0650(18) 0.0021(13) -0.0290(14) -0.0258(14)
O7 0.066(2) 0.101(3) 0.126(3) -0.0177(18) 0.015(2) -0.091(3)
O8 0.0469(15) 0.0437(15) 0.082(2) -0.0096(12) 0.0028(14) -0.0344(15)
N1 0.0446(17) 0.0552(19) 0.0412(17) -0.0072(14) -0.0030(14) -0.0237(15)
N2 0.0385(16) 0.0444(17) 0.0407(16) -0.0083(13) 0.0002(13) -0.0183(14)
N3 0.0429(18) 0.070(3) 0.0489(19) -0.0200(16) 0.0096(15) -0.0306(18)
N4 0.051(2) 0.075(3) 0.070(3) -0.0233(19) 0.0061(18) -0.036(2)
N5 0.0420(16) 0.0385(17) 0.0476(18) -0.0034(13) -0.0061(14) -0.0212(15)
N6 0.0354(15) 0.0345(16) 0.0434(16) -0.0014(12) -0.0066(13) -0.0182(14)
N7 0.0377(16) 0.0421(17) 0.064(2) 0.0062(13) -0.0166(15) -0.0240(16)
N8 0.0467(19) 0.057(3) 0.072(3) -0.0034(16) -0.0213(18) -0.0269(19)
C1 0.0371(19) 0.054(3) 0.045(2) -0.0013(16) -0.0063(16) -0.0236(19)
C2 0.0389(19) 0.044(2) 0.0398(19) -0.0021(15) -0.0016(16) -0.0162(17)
C3 0.0350(18) 0.040(2) 0.047(2) -0.0003(15) -0.0026(16) -0.0205(17)
C4 0.0281(16) 0.044(2) 0.0414(19) -0.0013(14) -0.0007(15) -0.0201(17)
C5 0.050(3) 0.044(3) 0.049(3) -0.0028(17) -0.0056(18) -0.0189(19)
C6 0.053(3) 0.039(2) 0.054(3) -0.0040(17) -0.0075(19) -0.0235(19)
C7 0.0303(17) 0.0394(19) 0.0409(19) -0.0003(14) -0.0026(15) -0.0151(16)
C8 0.0383(19) 0.049(2) 0.0374(19) -0.0076(16) -0.0003(16) -0.0184(17)
C9 0.0334(18) 0.0407(19) 0.0393(19) -0.0048(14) 0.0004(15) -0.0127(16)
C10 0.0393(19) 0.044(2) 0.044(2) -0.0072(15) -0.0013(16) -0.0194(17)
C11 0.045(2) 0.048(3) 0.046(2) -0.0057(16) -0.0046(17) -0.0227(18)
C12 0.0296(17) 0.0415(19) 0.047(2) -0.0054(14) -0.0004(16) -0.0175(17)
C13 0.0350(18) 0.042(2) 0.042(2) -0.0040(15) -0.0004(16) -0.0164(17)
C14 0.044(2) 0.051(3) 0.043(2) -0.0074(17) -0.0051(18) -0.0161(18)
C15 0.053(3) 0.067(3) 0.084(4) -0.024(3) 0.004(3) -0.023(3)
C16 0.098(5) 0.113(5) 0.127(6) -0.058(4) 0.004(4) -0.061(5)
C17 0.050(3) 0.069(3) 0.071(3) -0.008(2) -0.000(3) -0.045(3)
C18 0.082(4) 0.115(5) 0.083(4) 0.002(3) -0.023(3) -0.074(4)
C19 0.069(4) 0.122(5) 0.077(4) -0.009(3) -0.016(3) -0.057(4)
C20 0.039(2) 0.051(3) 0.043(2) -0.0083(17) 0.0003(16) -0.0201(18)
C21 0.0397(19) 0.0323(19) 0.069(3) -0.0030(15) -0.0019(19) -0.019(2)
C22 0.040(2) 0.041(2) 0.058(3) -0.0056(16) -0.0045(18) -0.0118(19)
C23 0.0365(18) 0.043(2) 0.046(2) -0.0022(15) -0.0017(16) -0.0190(18)
C24 0.0298(17) 0.0382(19) 0.046(2) -0.0038(14) 0.0018(15) -0.0181(17)
C25 0.044(2) 0.041(2) 0.049(3) -0.0055(16) -0.0013(17) -0.0176(18)
C26 0.048(3) 0.054(3) 0.057(3) -0.0104(18) 0.0052(19) -0.032(3)
C27 0.0329(17) 0.0379(19) 0.0397(19) -0.0051(14) -0.0003(15) -0.0148(16)
C28 0.0326(17) 0.0346(18) 0.048(2) -0.0026(14) -0.0069(15) -0.0150(17)
C29 0.0335(17) 0.0401(19) 0.0388(19) -0.0006(14) -0.0042(15) -0.0143(16)
C30 0.0363(18) 0.0402(19) 0.0411(19) -0.0043(15) -0.0051(15) -0.0165(16)
C31 0.0379(18) 0.042(2) 0.042(2) -0.0035(15) -0.0016(16) -0.0215(17)
C32 0.0307(17) 0.042(2) 0.0404(19) -0.0017(14) -0.0036(15) -0.0162(16)
C33 0.0284(16) 0.0395(19) 0.0411(19) -0.0030(14) -0.0041(15) -0.0174(16)
C34 0.0374(19) 0.040(2) 0.046(2) -0.0022(16) -0.0082(16) -0.0141(17)
C35 0.054(3) 0.077(4) 0.072(3) 0.001(3) -0.030(3) -0.031(3)
C36 0.082(4) 0.114(5) 0.121(5) -0.007(4) -0.054(4) -0.058(4)
C37 0.046(2) 0.047(3) 0.053(3) -0.0004(17) -0.0076(18) -0.028(2)
C38 0.061(3) 0.051(3) 0.112(4) -0.012(2) -0.002(3) -0.048(3)
C39 0.056(3) 0.058(3) 0.131(5) -0.011(3) -0.005(3) -0.041(3)
C40 0.0381(19) 0.038(2) 0.048(2) -0.0018(15) -0.0047(17) -0.0163(17)

loop_
_atom_type_symbol
_atom_type_description
_atom_type_scat_dispersion_real
_atom_type_scat_dispersion_imag
_atom_type_scat_source
C C 0.0033 0.0016
;
International Tables for Crystallography
(1992, Vol. C, Tables 4.2.6.8 and 6.1.1.4)
;
H H 0.0000 0.0000
;
International Tables for Crystallography
(1992, Vol. C, Table 6.1.1.4)
;
N N 0.0061 0.0033
;
International Tables for Crystallography
(1992, Vol. C, Tables 4.2.6.8 and 6.1.1.4)
;
O O 0.0106 0.0060
;
International Tables for Crystallography
(1992, Vol. C, Tables 4.2.6.8 and 6.1.1.4)
;
Cl Cl 0.1484 0.1585
;
International Tables for Crystallography
(1992, Vol. C, Tables 4.2.6.8 and 6.1.1.4)
;

loop_
_geom_angle_atom_site_label_1
_geom_angle_atom_site_label_2
_geom_angle_atom_site_label_3
_geom_angle
_geom_angle_publ_flag
C14 O2 C15 117.2(4) yes
C17 O4 C18 115.8(4) yes
C34 O6 C35 116.8(4) yes
C37 O8 C38 116.1(4) yes
N2 N1 C11 103.1(3) yes
N1 N2 C9 113.4(4) yes
N1 N2 C12 121.8(3) yes
C9 N2 C12 124.8(4) yes
N6 N5 C31 103.4(3) yes
N5 N6 C29 113.3(3) yes
N5 N6 C32 121.5(3) yes
C29 N6 C32 125.1(4) yes
Cl1 C1 C2 119.1(3) yes
Cl1 C1 C6 119.9(4) yes
C2 C1 C6 121.0(5) yes
C1 C2 C3 119.2(3) yes
C2 C3 C4 121.3(4) yes
C3 C4 C5 118.4(4) yes
C3 C4 C7 119.4(4) yes
C5 C4 C7 122.1(3) yes
C4 C5 C6 120.1(4) yes
C1 C6 C5 119.9(4) yes
C4 C7 C8 119.9(3) yes
C4 C7 C13 120.9(4) yes
C8 C7 C13 119.2(4) yes
C7 C8 C9 120.1(4) yes
N2 C9 C8 118.2(4) yes
N2 C9 C10 104.6(4) yes
C8 C9 C10 137.2(4) yes
C9 C10 C11 105.3(4) yes
C9 C10 C14 124.6(4) yes
C11 C10 C14 130.0(5) yes
N1 C11 C10 113.6(4) yes
N1 C11 C17 116.1(4) yes
C10 C11 C17 130.3(4) yes
N2 C12 N3 116.4(4) yes
N2 C12 C13 116.4(3) yes
N3 C12 C13 127.2(4) yes
C7 C13 C12 121.2(4) yes
C7 C13 C20 122.7(4) yes
C12 C13 C20 116.0(4) yes
O1 C14 O2 124.0(4) yes
O1 C14 C10 124.6(5) yes
O2 C14 C10 111.5(4) yes
O2 C15 C16 107.6(5) yes
O3 C17 O4 124.3(6) yes
O3 C17 C11 123.1(5) yes
O4 C17 C11 112.5(4) yes
O4 C18 C19 107.6(6) yes
N4 C20 C13 175.0(5) yes
Cl2 C21 C22 119.5(3) yes
Cl2 C21 C26 120.1(4) yes
C22 C21 C26 120.3(4) yes
C21 C22 C23 119.4(4) yes
C22 C23 C24 120.9(5) yes
C23 C24 C25 118.9(4) yes
C23 C24 C27 119.4(4) yes
C25 C24 C27 121.7(3) yes
C24 C25 C26 120.0(4) yes
C21 C26 C25 120.5(5) yes
C24 C27 C28 119.5(3) yes
C24 C27 C33 120.8(4) yes
C28 C27 C33 119.7(4) yes
C27 C28 C29 119.6(3) yes
N6 C29 C28 118.2(4) yes
N6 C29 C30 104.5(3) yes
C28 C29 C30 137.3(3) yes
C29 C30 C31 105.5(3) yes
C29 C30 C34 124.6(4) yes
C31 C30 C34 129.8(4) yes
N5 C31 C30 113.3(4) yes
N5 C31 C37 115.3(3) yes
C30 C31 C37 131.4(4) yes
N6 C32 N7 117.1(4) yes
N6 C32 C33 116.0(3) yes
N7 C32 C33 126.9(4) yes
C27 C33 C32 121.3(4) yes
C27 C33 C40 123.5(4) yes
C32 C33 C40 115.1(3) yes
O5 C34 O6 123.2(4) yes
O5 C34 C30 124.5(5) yes
O6 C34 C30 112.2(4) yes
O6 C35 C36 107.6(4) yes
O7 C37 O8 125.1(5) yes
O7 C37 C31 121.3(4) yes
O8 C37 C31 113.6(4) yes
O8 C38 C39 108.4(5) yes
N8 C40 C33 174.4(4) yes
C12 N3 H3A 120.002 no
C12 N3 H3B 120.004 no
H3A N3 H3B 119.994 no
C32 N7 H7A 119.998 no
C32 N7 H7B 119.996 no
H7A N7 H7B 120.006 no
C1 C2 H2 120.377 no
C3 C2 H2 120.389 no
C2 C3 H3 119.347 no
C4 C3 H3 119.368 no
C4 C5 H5 119.941 no
C6 C5 H5 119.926 no
C1 C6 H6 120.057 no
C5 C6 H6 120.045 no
C7 C8 H8 119.942 no
C9 C8 H8 119.928 no
O2 C15 H15A 110.185 no
O2 C15 H15B 110.181 no
C16 C15 H15A 110.188 no
C16 C15 H15B 110.186 no
H15A C15 H15B 108.481 no
C15 C16 H16A 109.467 no
C15 C16 H16B 109.463 no
C15 C16 H16C 109.466 no
H16A C16 H16B 109.484 no
H16A C16 H16C 109.472 no
H16B C16 H16C 109.476 no
O4 C18 H18A 110.183 no
O4 C18 H18B 110.182 no
C19 C18 H18A 110.181 no
C19 C18 H18B 110.179 no
H18A C18 H18B 108.475 no
C18 C19 H19A 109.468 no
C18 C19 H19B 109.470 no
C18 C19 H19C 109.467 no
H19A C19 H19B 109.472 no
H19A C19 H19C 109.476 no
H19B C19 H19C 109.475 no
C21 C22 H22 120.331 no
C23 C22 H22 120.311 no
C22 C23 H23 119.547 no
C24 C23 H23 119.547 no
C24 C25 H25 119.970 no
C26 C25 H25 119.984 no
C21 C26 H26 119.748 no
C25 C26 H26 119.753 no
C27 C28 H28 120.207 no
C29 C28 H28 120.207 no
O6 C35 H35A 110.188 no
O6 C35 H35B 110.195 no
C36 C35 H35A 110.198 no
C36 C35 H35B 110.202 no
H35A C35 H35B 108.488 no
C35 C36 H36A 109.469 no
C35 C36 H36B 109.471 no
C35 C36 H36C 109.467 no
H36A C36 H36B 109.469 no
H36A C36 H36C 109.472 no
H36B C36 H36C 109.480 no
O8 C38 H38A 110.012 no
O8 C38 H38B 110.011 no
C39 C38 H38A 110.012 no
C39 C38 H38B 110.009 no
H38A C38 H38B 108.376 no
C38 C39 H39A 109.473 no
C38 C39 H39B 109.471 no
C38 C39 H39C 109.475 no
H39A C39 H39B 109.459 no
H39A C39 H39C 109.468 no
H39B C39 H39C 109.482 no

loop_
_geom_bond_atom_site_label_1
_geom_bond_atom_site_label_2
_geom_bond_distance
_geom_bond_publ_flag
Cl1 C1 1.728(5) yes
Cl2 C21 1.736(5) yes
O1 C14 1.205(6) yes
O2 C14 1.330(7) yes
O2 C15 1.450(6) yes
O3 C17 1.185(8) yes
O4 C17 1.308(5) yes
O4 C18 1.465(8) yes
O5 C34 1.208(5) yes
O6 C34 1.336(6) yes
O6 C35 1.451(6) yes
O7 C37 1.198(6) yes
O8 C37 1.313(5) yes
O8 C38 1.450(7) yes
N1 N2 1.380(6) yes
N1 C11 1.326(5) yes
N2 C9 1.388(5) yes
N2 C12 1.365(5) yes
N3 C12 1.337(5) yes
N4 C20 1.139(6) yes
N5 N6 1.377(5) yes
N5 C31 1.321(5) yes
N6 C29 1.386(4) yes
N6 C32 1.364(5) yes
N7 C32 1.328(4) yes
N8 C40 1.145(6) yes
C1 C2 1.376(6) yes
C1 C6 1.379(5) yes
C2 C3 1.382(7) yes
C3 C4 1.396(5) yes
C4 C5 1.400(6) yes
C4 C7 1.472(6) yes
C5 C6 1.389(7) yes
C7 C8 1.372(6) yes
C7 C13 1.441(5) yes
C8 C9 1.397(7) yes
C9 C10 1.397(7) yes
C10 C11 1.408(6) yes
C10 C14 1.470(5) yes
C11 C17 1.491(8) yes
C12 C13 1.388(7) yes
C13 C20 1.428(6) yes
C15 C16 1.479(11) yes
C18 C19 1.476(8) yes
C21 C22 1.385(7) yes
C21 C26 1.365(5) yes
C22 C23 1.381(6) yes
C23 C24 1.389(5) yes
C24 C25 1.387(7) yes
C24 C27 1.488(6) yes
C25 C26 1.386(7) yes
C27 C28 1.373(6) yes
C27 C33 1.432(5) yes
C28 C29 1.407(6) yes
C29 C30 1.394(6) yes
C30 C31 1.412(5) yes
C30 C34 1.461(5) yes
C31 C37 1.499(7) yes
C32 C33 1.398(6) yes
C33 C40 1.422(6) yes
C35 C36 1.482(10) yes
C38 C39 1.467(7) yes
N3 H3A 0.860 no
N3 H3B 0.860 no
N7 H7A 0.860 no
N7 H7B 0.860 no
C2 H2 0.930 no
C3 H3 0.930 no
C5 H5 0.930 no
C6 H6 0.930 no
C8 H8 0.930 no
C15 H15A 0.970 no
C15 H15B 0.970 no
C16 H16A 0.960 no
C16 H16B 0.960 no
C16 H16C 0.960 no
C18 H18A 0.970 no
C18 H18B 0.970 no
C19 H19A 0.960 no
C19 H19B 0.960 no
C19 H19C 0.960 no
C22 H22 0.930 no
C23 H23 0.930 no
C25 H25 0.930 no
C26 H26 0.930 no
C28 H28 0.930 no
C35 H35A 0.970 no
C35 H35B 0.970 no
C36 H36A 0.960 no
C36 H36B 0.960 no
C36 H36C 0.960 no
C38 H38A 0.970 no
C38 H38B 0.970 no
C39 H39A 0.960 no
C39 H39B 0.960 no
C39 H39C 0.960 no

loop_
_geom_contact_atom_site_label_1
_geom_contact_atom_site_label_2
_geom_contact_distance
_geom_contact_publ_flag
_geom_contact_site_symmetry_2
O1 C8 3.167(6) no .
O1 C9 2.960(5) no .
O1 C15 2.682(8) no .
O2 O4 2.948(4) no .
O2 C11 2.871(5) no .
O2 C17 2.938(5) no .
O3 N1 2.930(8) no .
O3 C10 3.539(8) no .
O3 C18 2.636(7) no .
O4 N1 3.301(5) no .
O4 C10 3.130(6) no .
O4 C14 3.479(6) no .
O5 C28 3.167(5) no .
O5 C29 2.954(5) no .
O5 C35 2.666(8) no .
O6 O8 2.906(4) no .
O6 C31 2.882(5) no .
O6 C37 2.985(5) no .
O7 N5 2.856(7) no .
O7 C30 3.589(6) no .
O7 C38 2.660(6) no .
O8 N5 3.355(5) no .
O8 C30 3.130(5) no .
O8 C34 3.436(5) no .
N1 N3 2.688(5) no .
N2 C7 2.743(6) no .
N2 C17 3.530(7) no .
N3 N4 3.475(7) no .
N3 C20 2.830(7) no .
N4 C5 3.543(6) no .
N4 C7 3.590(5) no .
N4 C12 3.373(7) no .
N5 N7 2.690(5) no .
N6 C27 2.741(5) no .
N6 C37 3.531(6) no .
N7 N8 3.437(6) no .
N7 C40 2.807(6) no .
N8 C25 3.560(5) no .
N8 C27 3.599(5) no .
N8 C32 3.359(6) no .
C1 C4 2.779(7) no .
C2 C5 2.780(5) no .
C3 C6 2.762(6) no .
C3 C8 3.005(6) no .
C4 C20 2.970(5) no .
C5 C13 3.137(7) no .
C5 C20 3.069(6) no .
C8 C12 2.829(5) no .
C8 C14 3.267(7) no .
C9 C13 2.777(6) no .
C10 C12 3.530(6) no .
C11 C12 3.431(7) no .
C14 C17 3.317(7) no .
C17 C19 3.581(8) no .
C21 C24 2.773(6) no .
C22 C25 2.767(5) no .
C23 C26 2.751(7) no .
C23 C28 3.007(6) no .
C24 C40 2.981(5) no .
C25 C33 3.121(6) no .
C25 C40 3.063(6) no .
C28 C32 2.839(5) no .
C28 C34 3.267(6) no .
C29 C33 2.778(6) no .
C30 C32 3.525(6) no .
C31 C32 3.426(6) no .
C34 C37 3.340(5) no .
C37 C39 3.579(7) no .
Cl1 Cl1 3.318(2) no 2_655
Cl2 O7 3.406(4) no 1_545
O1 C12 3.551(5) no 1_655
O1 C13 3.388(5) no 1_655
O1 C20 3.355(5) no 1_655
O1 C28 3.407(5) no 1_655
O4 N3 3.450(5) no 1_655
O5 C3 3.508(6) no .
O5 C8 3.391(4) no .
O5 C32 3.524(4) no 1_655
O5 C33 3.359(5) no 1_655
O5 C40 3.333(6) no 1_655
O6 C15 3.557(5) no 1_455
O7 Cl2 3.406(4) no 1_565
O7 C18 3.103(8) no 2_666
O7 C19 3.549(8) no 2_666
O8 N7 3.424(5) no 1_655
N1 C5 3.590(5) no 2_656
N2 C20 3.522(5) no 2_656
N3 O4 3.450(5) no 1_455
N3 N4 2.993(5) no 2_556
N3 C7 3.578(4) no 2_656
N3 C14 3.482(5) no 1_455
N4 N3 2.993(5) no 2_556
N4 N4 3.479(6) no 2_556
N5 C25 3.549(5) no 2_565
N5 C40 3.558(5) no 2_565
N6 C40 3.491(5) no 2_565
N7 O8 3.424(5) no 1_455
N7 N8 2.976(5) no 2_465
N7 C27 3.559(5) no 2_565
N7 C34 3.453(5) no 1_455
N8 N7 2.976(5) no 2_465
N8 N8 3.484(5) no 2_465
N8 C2 3.545(5) no 1_455
N8 C31 3.544(6) no 2_565
C1 C21 3.557(6) no 1_655
C1 C22 3.487(5) no .
C2 N8 3.545(5) no 1_655
C2 C21 3.540(5) no 1_655
C2 C25 3.523(5) no 1_655
C2 C26 3.408(5) no 1_655
C3 O5 3.508(6) no .
C3 C23 3.544(5) no 1_655
C5 N1 3.590(5) no 2_656
C6 C22 3.387(5) no .
C7 N3 3.578(4) no 2_656
C8 O5 3.391(4) no .
C12 O1 3.551(5) no 1_455
C12 C13 3.506(5) no 2_656
C13 O1 3.388(5) no 1_455
C13 C12 3.506(5) no 2_656
C14 N3 3.482(5) no 1_655
C14 C35 3.502(6) no .
C15 O6 3.557(5) no 1_655
C15 C34 3.545(6) no 1_655
C18 O7 3.103(8) no 2_666
C19 O7 3.549(8) no 2_666
C20 O1 3.355(5) no 1_455
C20 N2 3.522(5) no 2_656
C21 C1 3.557(6) no 1_455
C21 C2 3.540(5) no 1_455
C22 C1 3.487(5) no .
C22 C6 3.387(5) no .
C23 C3 3.544(5) no 1_455
C25 N5 3.549(5) no 2_565
C25 C2 3.523(5) no 1_455
C26 C2 3.408(5) no 1_455
C27 N7 3.559(5) no 2_565
C28 O1 3.407(5) no 1_455
C31 N8 3.544(6) no 2_565
C32 O5 3.524(4) no 1_455
C32 C32 3.580(5) no 2_565
C32 C33 3.480(5) no 2_565
C33 O5 3.359(5) no 1_455
C33 C32 3.480(5) no 2_565
C34 N7 3.453(5) no 1_655
C34 C15 3.545(6) no 1_455
C35 C14 3.502(6) no .
C40 O5 3.333(6) no 1_455
C40 N5 3.558(5) no 2_565
C40 N6 3.491(5) no 2_565
Cl1 H2 2.7786 no .
Cl1 H6 2.7941 no .
Cl2 H22 2.8012 no .
Cl2 H26 2.7859 no .
O1 H8 2.6859 no .
O1 H15A 2.6865 no .
O1 H15B 2.6344 no .
O2 H16A 2.4977 no .
O2 H16B 2.5988 no .
O2 H16C 3.1972 no .
O3 H18A 2.6788 no .
O3 H18B 2.5529 no .
O4 H16A 3.4195 no .
O4 H19A 2.5487 no .
O4 H19B 2.5589 no .
O4 H19C 3.2114 no .
O5 H28 2.6952 no .
O5 H35A 2.5898 no .
O5 H35B 2.6919 no .
O6 H36A 2.5212 no .
O6 H36B 2.5779 no .
O6 H36C 3.2012 no .
O7 H38A 2.6347 no .
O7 H38B 2.6291 no .
O8 H36B 3.4930 no .
O8 H39A 2.5416 no .
O8 H39B 2.5599 no .
O8 H39C 3.2001 no .
N1 H3A 2.3329 no .
N1 H3B 3.5470 no .
N2 H3A 2.4219 no .
N2 H3B 3.0837 no .
N2 H8 3.2329 no .
N4 H3B 2.9371 no .
N4 H5 3.1408 no .
N5 H7A 2.3402 no .
N5 H7B 3.5489 no .
N6 H7A 2.4258 no .
N6 H7B 3.0822 no .
N6 H28 3.2410 no .
N8 H7B 2.8872 no .
N8 H25 3.1398 no .
C1 H3 3.2166 no .
C1 H5 3.2339 no .
C2 H6 3.2341 no .
C3 H5 3.2446 no .
C3 H8 2.8051 no .
C4 H2 3.2593 no .
C4 H6 3.2561 no .
C4 H8 2.6117 no .
C5 H3 3.2418 no .
C6 H2 3.2365 no .
C7 H3 2.6183 no .
C7 H5 2.6833 no .
C8 H3 2.8011 no .
C10 H8 2.8896 no .
C13 H3A 3.1961 no .
C13 H3B 2.6307 no .
C13 H5 2.9571 no .
C13 H8 3.2718 no .
C14 H8 3.1170 no .
C14 H15A 2.6389 no .
C14 H15B 2.6047 no .
C17 H18A 2.6336 no .
C17 H18B 2.5640 no .
C18 H16A 3.3738 no .
C19 H16A 3.3976 no .
C20 H3B 2.5532 no .
C20 H5 2.7403 no .
C21 H23 3.2255 no .
C21 H25 3.2243 no .
C22 H26 3.2230 no .
C23 H25 3.2319 no .
C23 H28 2.8008 no .
C24 H22 3.2477 no .
C24 H26 3.2391 no .
C24 H28 2.6200 no .
C25 H23 3.2290 no .
C26 H22 3.2234 no .
C27 H23 2.6234 no .
C27 H25 2.6736 no .
C28 H23 2.8015 no .
C30 H28 2.9027 no .
C33 H7A 3.1962 no .
C33 H7B 2.6236 no .
C33 H25 2.9293 no .
C33 H28 3.2709 no .
C34 H28 3.1266 no .
C34 H35A 2.5884 no .
C34 H35B 2.6507 no .
C36 H39B 3.4888 no .
C37 H38A 2.5776 no .
C37 H38B 2.5999 no .
C38 H36B 3.4167 no .
C39 H36B 3.3300 no .
C40 H7B 2.5238 no .
C40 H25 2.7170 no .
H2 H3 2.3085 no .
H3 H8 2.5124 no .
H5 H6 2.3186 no .
H15A H16A 2.7996 no .
H15A H16B 2.2840 no .
H15A H16C 2.3556 no .
H15B H16A 2.3573 no .
H15B H16B 2.7994 no .
H15B H16C 2.2824 no .
H16A H18B 2.9267 no .
H16A H19A 2.6842 no .
H18A H19A 2.7992 no .
H18A H19B 2.3131 no .
H18A H19C 2.3187 no .
H18B H19A 2.3206 no .
H18B H19B 2.7992 no .
H18B H19C 2.3114 no .
H22 H23 2.3087 no .
H23 H28 2.5018 no .
H25 H26 2.3125 no .
H35A H36A 2.8035 no .
H35A H36B 2.3026 no .
H35A H36C 2.3419 no .
H35B H36A 2.3436 no .
H35B H36B 2.8035 no .
H35B H36C 2.3009 no .
H36A H38A 3.4002 no .
H36B H38A 3.0110 no .
H36B H39B 2.5611 no .
H38A H39A 2.7908 no .
H38A H39B 2.3003 no .
H38A H39C 2.3101 no .
H38B H39A 2.3138 no .
H38B H39B 2.7907 no .
H38B H39C 2.2966 no .
Cl1 H26 3.5530 no 1_655
Cl1 H38B 3.3165 no 1_545
Cl1 H38B 3.3368 no 2_665
Cl1 H39A 3.2260 no 2_665
Cl1 H39C 3.0775 no 1_545
Cl2 H18A 3.3537 no 2_656
Cl2 H19B 3.1379 no 2_656
Cl2 H38B 3.1117 no 1_545
Cl2 H39C 3.2615 no 1_445
O1 H23 2.8614 no 1_655
O1 H28 3.2544 no 1_655
O1 H35A 3.2413 no .
O1 H35B 3.4083 no .
O2 H35A 3.5258 no .
O2 H35B 3.1784 no .
O2 H36C 3.0444 no .
O3 H16A 3.4741 no 1_455
O3 H16B 3.5042 no 2_766
O3 H16C 3.3861 no 2_766
O3 H19A 3.2430 no 1_455
O3 H36A 2.9195 no 2_666
O4 H3A 3.0106 no 1_655
O4 H3B 3.4495 no 1_655
O5 H3 2.6134 no .
O5 H8 3.2354 no .
O5 H15A 3.4386 no 1_455
O5 H15B 3.3395 no 1_455
O6 H15A 3.0346 no 1_455
O6 H15B 3.4448 no 1_455
O6 H16C 3.1849 no 1_455
O7 H18A 2.3854 no 2_666
O7 H18B 3.1667 no 2_666
O7 H19C 3.1065 no 2_666
O7 H36B 3.3811 no 1_455
O7 H39B 2.9508 no 1_455
O7 H39C 3.4659 no 1_455
O8 H7A 2.9624 no 1_655
O8 H7B 3.4514 no 1_655
N1 H5 2.6645 no 2_656
N1 H15B 3.2372 no 1_455
N1 H16A 3.4668 no 1_455
N1 H19A 2.8252 no 1_455
N2 H5 3.3586 no 2_656
N2 H15B 2.9389 no 1_455
N3 H5 3.1695 no 2_656
N3 H15B 3.5638 no 1_455
N3 H19A 3.3886 no 1_455
N3 H19B 3.5489 no 1_455
N4 H3A 3.2693 no 2_556
N4 H3B 2.2036 no 2_556
N4 H8 3.4352 no 1_455
N4 H22 2.9865 no .
N4 H23 3.2771 no .
N5 H25 2.6236 no 2_565
N5 H35A 3.3193 no 1_455
N5 H36B 3.3836 no 1_455
N5 H39A 3.5945 no 1_455
N5 H39B 2.7910 no 1_455
N6 H25 3.3724 no 2_565
N6 H35A 2.9803 no 1_455
N7 H25 3.1996 no 2_565
N7 H35A 3.5920 no 1_455
N7 H39A 3.5126 no 1_455
N7 H39B 3.4634 no 1_455
N8 H2 2.7848 no 1_455
N8 H3 3.2938 no 1_455
N8 H7A 3.2289 no 2_465
N8 H7B 2.1974 no 2_465
N8 H28 3.4471 no 1_455
C2 H28 3.3681 no .
C3 H23 3.4630 no .
C3 H28 2.8275 no .
C4 H23 3.4409 no .
C4 H28 3.5891 no .
C5 H3A 3.2477 no 2_656
C5 H19B 3.1986 no 2_756
C5 H22 3.2343 no .
C6 H19B 3.1358 no 2_756
C6 H22 3.1775 no .
C8 H23 3.3444 no 1_655
C9 H15B 3.3118 no 1_455
C9 H35B 3.3311 no .
C10 H3B 3.4373 no 1_655
C10 H35B 2.9288 no .
C11 H5 3.4891 no 2_656
C11 H35B 3.4737 no .
C12 H15B 3.1482 no 1_455
C14 H3B 3.4037 no 1_655
C14 H35A 3.2582 no .
C14 H35B 2.9218 no .
C15 H35B 3.4436 no 1_655
C15 H36C 3.1803 no .
C16 H35B 3.4490 no 1_655
C16 H36A 3.5803 no 1_655
C16 H36C 3.3837 no .
C19 H3A 3.0412 no 1_655
C19 H5 3.5833 no 2_756
C19 H6 3.3580 no 2_756
C19 H36B 3.4984 no 2_766
C20 H3B 3.2684 no 2_556
C20 H22 3.4542 no .
C20 H23 3.2589 no .
C22 H8 3.5693 no 1_455
C23 H3 3.4544 no 1_455
C23 H8 2.9351 no 1_455
C24 H3 3.4110 no 1_455
C25 H2 3.1456 no 1_455
C25 H7A 3.2620 no 2_565
C25 H39A 3.1157 no 2_665
C26 H2 3.2153 no 1_455
C26 H39A 3.0742 no 2_665
C27 H7A 3.5875 no 2_565
C28 H3 3.3141 no .
C29 H15A 3.4883 no 1_455
C29 H35A 3.3399 no 1_455
C30 H7B 3.4085 no 1_655
C30 H15A 3.0188 no 1_455
C31 H15A 3.5389 no 1_455
C31 H25 3.4387 no 2_565
C31 H39B 3.5869 no 1_455
C32 H35A 3.1823 no 1_455
C34 H7B 3.3757 no 1_655
C34 H15A 2.9159 no 1_455
C34 H15B 3.3166 no 1_455
C35 H16C 3.1654 no 1_455
C36 H15A 3.4995 no .
C36 H16C 3.2909 no 1_455
C36 H18B 3.5497 no 2_766
C36 H19C 3.2856 no 2_766
C37 H18A 3.3566 no 2_666
C37 H39B 3.5565 no 1_455
C38 H6 3.4007 no 1_565
C39 H7A 3.0514 no 1_655
C39 H19C 3.4502 no 2_766
C39 H25 3.5434 no 2_665
C39 H26 3.3361 no 2_665
C40 H2 3.2016 no 1_455
C40 H3 3.1933 no 1_455
C40 H7B 3.2658 no 2_465
H2 N8 2.7848 no 1_655
H2 C25 3.1456 no 1_655
H2 C26 3.2153 no 1_655
H2 C40 3.2016 no 1_655
H2 H25 3.3118 no 1_655
H2 H26 3.4289 no 1_655
H2 H28 3.3800 no .
H2 H39A 3.5256 no 2_665
H3A O4 3.0106 no 1_455
H3A N4 3.2693 no 2_556
H3A C5 3.2477 no 2_656
H3A C19 3.0412 no 1_455
H3A H5 2.6290 no 2_656
H3A H19A 2.5880 no 1_455
H3A H19B 2.7312 no 1_455
H3B O4 3.4495 no 1_455
H3B N4 2.2036 no 2_556
H3B C10 3.4373 no 1_455
H3B C14 3.4037 no 1_455
H3B C20 3.2684 no 2_556
H3 O5 2.6134 no .
H3 N8 3.2938 no 1_655
H3 C23 3.4544 no 1_655
H3 C24 3.4110 no 1_655
H3 C28 3.3141 no .
H3 C40 3.1933 no 1_655
H3 H28 2.4238 no .
H5 N1 2.6645 no 2_656
H5 N2 3.3586 no 2_656
H5 N3 3.1695 no 2_656
H5 C11 3.4891 no 2_656
H5 C19 3.5833 no 2_756
H5 H3A 2.6290 no 2_656
H5 H19A 3.3078 no 2_756
H5 H19B 3.0412 no 2_756
H5 H22 3.4108 no .
H6 C19 3.3580 no 2_756
H6 C38 3.4007 no 1_545
H6 H19A 3.5140 no 2_756
H6 H19B 2.9140 no 2_756
H6 H19C 3.1261 no 2_756
H6 H22 3.3387 no .
H6 H38A 2.8904 no 1_545
H6 H38B 3.2198 no 1_545
H6 H39C 3.1532 no 1_545
H7A O8 2.9624 no 1_455
H7A N8 3.2289 no 2_465
H7A C25 3.2620 no 2_565
H7A C27 3.5875 no 2_565
H7A C39 3.0514 no 1_455
H7A H25 2.6526 no 2_565
H7A H39A 2.6781 no 1_455
H7A H39B 2.6746 no 1_455
H7B O8 3.4514 no 1_455
H7B N8 2.1974 no 2_465
H7B C30 3.4085 no 1_455
H7B C34 3.3757 no 1_455
H7B C40 3.2658 no 2_465
H8 O5 3.2354 no .
H8 N4 3.4352 no 1_655
H8 C22 3.5693 no 1_655
H8 C23 2.9351 no 1_655
H8 H22 3.5863 no 1_655
H8 H23 2.4541 no 1_655
H15A O5 3.4386 no 1_655
H15A O6 3.0346 no 1_655
H15A C29 3.4883 no 1_655
H15A C30 3.0188 no 1_655
H15A C31 3.5389 no 1_655
H15A C34 2.9159 no 1_655
H15A C36 3.4995 no .
H15A H35A 3.1609 no .
H15A H35B 3.4683 no 1_655
H15A H36C 2.7690 no .
H15B O5 3.3395 no 1_655
H15B O6 3.4448 no 1_655
H15B N1 3.2372 no 1_655
H15B N2 2.9389 no 1_655
H15B N3 3.5638 no 1_655
H15B C9 3.3118 no 1_655
H15B C12 3.1482 no 1_655
H15B C34 3.3166 no 1_655
H15B H35B 2.9490 no 1_655
H16A O3 3.4741 no 1_655
H16A N1 3.4668 no 1_655
H16A H16B 3.5298 no 2_766
H16B O3 3.5042 no 2_766
H16B H16A 3.5298 no 2_766
H16B H16B 3.0379 no 2_766
H16B H18B 2.7947 no 2_766
H16B H36C 2.7207 no .
H16C O3 3.3861 no 2_766
H16C O6 3.1849 no 1_655
H16C C35 3.1654 no 1_655
H16C C36 3.2909 no 1_655
H16C H35B 2.7069 no 1_655
H16C H36A 2.6467 no 1_655
H18A Cl2 3.3537 no 2_656
H18A O7 2.3854 no 2_666
H18A C37 3.3566 no 2_666
H18A H38A 3.0203 no 2_666
H18B O7 3.1667 no 2_666
H18B C36 3.5497 no 2_766
H18B H16B 2.7947 no 2_766
H18B H36B 3.3559 no 2_766
H18B H36C 3.0232 no 2_766
H19A O3 3.2430 no 1_655
H19A N1 2.8252 no 1_655
H19A N3 3.3886 no 1_655
H19A H3A 2.5880 no 1_655
H19A H5 3.3078 no 2_756
H19A H6 3.5140 no 2_756
H19B Cl2 3.1379 no 2_656
H19B N3 3.5489 no 1_655
H19B C5 3.1986 no 2_756
H19B C6 3.1358 no 2_756
H19B H3A 2.7312 no 1_655
H19B H5 3.0412 no 2_756
H19B H6 2.9140 no 2_756
H19B H22 3.2037 no 2_656
H19C O7 3.1065 no 2_666
H19C C36 3.2856 no 2_766
H19C C39 3.4502 no 2_766
H19C H6 3.1261 no 2_756
H19C H36A 3.2344 no 2_766
H19C H36B 2.7125 no 2_766
H19C H36C 3.4109 no 2_766
H19C H38A 3.0318 no 2_766
H19C H39B 3.1304 no 2_766
H19C H39C 3.1286 no 2_766
H22 N4 2.9865 no .
H22 C5 3.2343 no .
H22 C6 3.1775 no .
H22 C20 3.4542 no .
H22 H5 3.4108 no .
H22 H6 3.3387 no .
H22 H8 3.5863 no 1_455
H22 H19B 3.2037 no 2_656
H23 O1 2.8614 no 1_455
H23 N4 3.2771 no .
H23 C3 3.4630 no .
H23 C4 3.4409 no .
H23 C8 3.3444 no 1_455
H23 C20 3.2589 no .
H23 H8 2.4541 no 1_455
H25 N5 2.6236 no 2_565
H25 N6 3.3724 no 2_565
H25 N7 3.1996 no 2_565
H25 C31 3.4387 no 2_565
H25 C39 3.5434 no 2_665
H25 H2 3.3118 no 1_455
H25 H7A 2.6526 no 2_565
H25 H39A 2.9272 no 2_665
H25 H39B 3.3504 no 2_665
H26 Cl1 3.5530 no 1_455
H26 C39 3.3361 no 2_665
H26 H2 3.4289 no 1_455
H26 H39A 2.8432 no 2_665
H26 H39B 3.5623 no 2_665
H26 H39C 3.1068 no 2_665
H28 O1 3.2544 no 1_455
H28 N8 3.4471 no 1_655
H28 C2 3.3681 no .
H28 C3 2.8275 no .
H28 C4 3.5891 no .
H28 H2 3.3800 no .
H28 H3 2.4238 no .
H35A O1 3.2413 no .
H35A O2 3.5258 no .
H35A N5 3.3193 no 1_655
H35A N6 2.9803 no 1_655
H35A N7 3.5920 no 1_655
H35A C14 3.2582 no .
H35A C29 3.3399 no 1_655
H35A C32 3.1823 no 1_655
H35A H15A 3.1609 no .
H35B O1 3.4083 no .
H35B O2 3.1784 no .
H35B C9 3.3311 no .
H35B C10 2.9288 no .
H35B C11 3.4737 no .
H35B C14 2.9218 no .
H35B C15 3.4436 no 1_455
H35B C16 3.4490 no 1_455
H35B H15A 3.4683 no 1_455
H35B H15B 2.9490 no 1_455
H35B H16C 2.7069 no 1_455
H36A O3 2.9195 no 2_666
H36A C16 3.5803 no 1_455
H36A H16C 2.6467 no 1_455
H36A H19C 3.2344 no 2_766
H36B O7 3.3811 no 1_655
H36B N5 3.3836 no 1_655
H36B C19 3.4984 no 2_766
H36B H18B 3.3559 no 2_766
H36B H19C 2.7125 no 2_766
H36C O2 3.0444 no .
H36C C15 3.1803 no .
H36C C16 3.3837 no .
H36C H15A 2.7690 no .
H36C H16B 2.7207 no .
H36C H18B 3.0232 no 2_766
H36C H19C 3.4109 no 2_766
H38A H6 2.8904 no 1_565
H38A H18A 3.0203 no 2_666
H38A H19C 3.0318 no 2_766
H38B Cl1 3.3165 no 1_565
H38B Cl1 3.3368 no 2_665
H38B Cl2 3.1117 no 1_565
H38B H6 3.2198 no 1_565
H39A Cl1 3.2260 no 2_665
H39A N5 3.5945 no 1_655
H39A N7 3.5126 no 1_655
H39A C25 3.1157 no 2_665
H39A C26 3.0742 no 2_665
H39A H2 3.5256 no 2_665
H39A H7A 2.6781 no 1_655
H39A H25 2.9272 no 2_665
H39A H26 2.8432 no 2_665
H39B O7 2.9508 no 1_655
H39B N5 2.7910 no 1_655
H39B N7 3.4634 no 1_655
H39B C31 3.5869 no 1_655
H39B C37 3.5565 no 1_655
H39B H7A 2.6746 no 1_655
H39B H19C 3.1304 no 2_766
H39B H25 3.3504 no 2_665
H39B H26 3.5623 no 2_665
H39C Cl1 3.0775 no 1_565
H39C Cl2 3.2615 no 1_665
H39C O7 3.4659 no 1_655
H39C H6 3.1532 no 1_565
H39C H19C 3.1286 no 2_766
H39C H26 3.1068 no 2_665

loop_
_geom_hbond_atom_site_label_D
_geom_hbond_atom_site_label_H
_geom_hbond_atom_site_label_A
_geom_hbond_site_symmetry_A
_geom_hbond_distance_DA
_geom_hbond_distance_DH
_geom_hbond_distance_HA
_geom_hbond_angle_DHA
_geom_hbond_publ_flag
N3 H3A N1 . 2.688(5) 0.860 2.333 105.1 no
N3 H3B N4 2_556 2.993(5) 0.860 2.204 152.6 no
N7 H7A N5 . 2.690(5) 0.860 2.340 104.7 no
N7 H7B N8 2_465 2.976(5) 0.860 2.197 150.5 no

loop_
_geom_torsion_atom_site_label_1
_geom_torsion_atom_site_label_2
_geom_torsion_atom_site_label_3
_geom_torsion_atom_site_label_4
_geom_torsion
_geom_torsion_publ_flag
C14 O2 C15 C16 -177.2(3) no
C15 O2 C14 O1 -1.1(5) no
C15 O2 C14 C10 179.7(3) no
C17 O4 C18 C19 -174.4(3) no
C18 O4 C17 O3 -0.3(6) no
C18 O4 C17 C11 -177.9(3) no
C34 O6 C35 C36 175.0(3) no
C35 O6 C34 O5 1.3(5) no
C35 O6 C34 C30 179.9(3) no
C37 O8 C38 C39 178.2(3) no
C38 O8 C37 O7 4.6(6) no
C38 O8 C37 C31 -178.6(3) no
N2 N1 C11 C10 0.7(4) no
N2 N1 C11 C17 -179.6(3) no
C11 N1 N2 C9 -1.1(4) no
C11 N1 N2 C12 -178.7(3) no
N1 N2 C9 C8 -177.6(3) no
N1 N2 C9 C10 1.0(4) no
N1 N2 C12 N3 -0.2(4) no
N1 N2 C12 C13 -180.0(3) no
C9 N2 C12 N3 -177.6(3) no
C9 N2 C12 C13 2.6(5) no
C12 N2 C9 C8 0.0(5) no
C12 N2 C9 C10 178.6(3) no
N6 N5 C31 C30 0.2(4) no
N6 N5 C31 C37 179.4(3) no
C31 N5 N6 C29 0.5(4) no
C31 N5 N6 C32 179.8(3) no
N5 N6 C29 C28 179.1(3) no
N5 N6 C29 C30 -1.0(4) no
N5 N6 C32 N7 -2.3(5) no
N5 N6 C32 C33 178.7(3) no
C29 N6 C32 N7 176.9(3) no
C29 N6 C32 C33 -2.1(5) no
C32 N6 C29 C28 -0.1(5) no
C32 N6 C29 C30 179.8(3) no
Cl1 C1 C2 C3 -178.9(2) no
Cl1 C1 C6 C5 -179.8(3) no
C2 C1 C6 C5 0.4(6) no
C6 C1 C2 C3 1.0(5) no
C1 C2 C3 C4 -1.4(5) no
C2 C3 C4 C5 0.5(5) no
C2 C3 C4 C7 179.2(3) no
C3 C4 C5 C6 0.9(5) no
C3 C4 C7 C8 -48.0(4) no
C3 C4 C7 C13 130.2(3) no
C5 C4 C7 C8 130.6(4) no
C5 C4 C7 C13 -51.2(5) no
C7 C4 C5 C6 -177.7(3) no
C4 C5 C6 C1 -1.4(6) no
C4 C7 C8 C9 178.9(3) no
C4 C7 C13 C12 -176.2(3) no
C4 C7 C13 C20 -0.7(5) no
C8 C7 C13 C12 2.0(5) no
C8 C7 C13 C20 177.5(3) no
C13 C7 C8 C9 0.7(5) no
C7 C8 C9 N2 -1.7(5) no
C7 C8 C9 C10 -179.7(3) no
N2 C9 C10 C11 -0.5(3) no
N2 C9 C10 C14 -177.3(3) no
C8 C9 C10 C11 177.6(4) no
C8 C9 C10 C14 0.9(6) no
C9 C10 C11 N1 -0.1(4) no
C9 C10 C11 C17 -179.8(3) no
C9 C10 C14 O1 -12.1(6) no
C9 C10 C14 O2 167.1(3) no
C11 C10 C14 O1 172.0(4) no
C11 C10 C14 O2 -8.8(5) no
C14 C10 C11 N1 176.4(3) no
C14 C10 C11 C17 -3.3(6) no
N1 C11 C17 O3 -58.8(5) no
N1 C11 C17 O4 118.8(4) no
C10 C11 C17 O3 120.9(5) no
C10 C11 C17 O4 -61.5(5) no
N2 C12 C13 C7 -3.6(5) no
N2 C12 C13 C20 -179.4(3) no
N3 C12 C13 C7 176.6(3) no
N3 C12 C13 C20 0.8(5) no
Cl2 C21 C22 C23 178.5(3) no
Cl2 C21 C26 C25 -179.6(3) no
C22 C21 C26 C25 0.7(6) no
C26 C21 C22 C23 -1.7(6) no
C21 C22 C23 C24 1.5(5) no
C22 C23 C24 C25 -0.2(5) no
C22 C23 C24 C27 -178.9(3) no
C23 C24 C25 C26 -0.9(5) no
C23 C24 C27 C28 47.6(5) no
C23 C24 C27 C33 -131.5(3) no
C25 C24 C27 C28 -131.0(4) no
C25 C24 C27 C33 49.9(5) no
C27 C24 C25 C26 177.8(3) no
C24 C25 C26 C21 0.6(6) no
C24 C27 C28 C29 180.0(3) no
C24 C27 C33 C32 177.7(3) no
C24 C27 C33 C40 1.2(5) no
C28 C27 C33 C32 -1.4(5) no
C28 C27 C33 C40 -177.9(3) no
C33 C27 C28 C29 -0.9(5) no
C27 C28 C29 N6 1.7(5) no
C27 C28 C29 C30 -178.2(4) no
N6 C29 C30 C31 1.0(4) no
N6 C29 C30 C34 176.3(3) no
C28 C29 C30 C31 -179.1(4) no
C28 C29 C30 C34 -3.8(7) no
C29 C30 C31 N5 -0.8(4) no
C29 C30 C31 C37 -179.9(3) no
C29 C30 C34 O5 14.9(6) no
C29 C30 C34 O6 -163.7(3) no
C31 C30 C34 O5 -171.0(4) no
C31 C30 C34 O6 10.5(5) no
C34 C30 C31 N5 -175.8(3) no
C34 C30 C31 C37 5.1(6) no
N5 C31 C37 O7 51.3(5) no
N5 C31 C37 O8 -125.7(4) no
C30 C31 C37 O7 -129.7(4) no
C30 C31 C37 O8 53.3(5) no
N6 C32 C33 C27 2.8(5) no
N6 C32 C33 C40 179.5(3) no
N7 C32 C33 C27 -176.1(3) no
N7 C32 C33 C40 0.7(5) no
